data_2202752
loop_
_publ_author_name
'Miao Du'
'Xiao-Jun Zhao'

_publ_section_title
;
 Hydrogen-bonding in 4-(hydroxymethyl)imidazolium picrate
;
_journal_issue 12
_journal_name_full 'Acta Crystallographica Section E'
_journal_page_first o1898
_journal_page_last o1900
_journal_paper_doi 10.1107/S160053680302381X
_journal_volume 59
_journal_year 2003
_chemical_formula_iupac 'C4 H7 N2 O 1+, C6 H2 N3 O7 1-'
_chemical_formula_moiety 'C4 H7 N2 O 1+, C6 H2 N3 O7 1-'
_chemical_formula_sum 'C10 H9 N5 O8'
_chemical_formula_weight 327.22
_chemical_name_systematic
;
4-hydroxymethylimidazolium picrate
;
_space_group_IT_number 4
_symmetry_cell_setting monoclinic
_symmetry_space_group_name_Hall 'P 2yb'
_symmetry_space_group_name_H-M 'P 1 21 1'
_cell_angle_alpha 90.00
_cell_angle_beta 90.862(5)
_cell_angle_gamma 90.00
_cell_formula_units_Z 2
_cell_length_a 3.7925(14)
_cell_length_b 13.916(5)
_cell_length_c 12.141(4)
_cell_measurement_reflns_used 2351
_cell_measurement_temperature 293(2)
_cell_measurement_theta_max 25.01
_cell_measurement_theta_min 1.68
_cell_volume 640.7(4)
_computing_cell_refinement SMART
_computing_data_collection 'SMART (Siemens, 1998)'
_computing_data_reduction 'SAINT (Siemens, 1995)'
_computing_molecular_graphics 'XP (Bruker, 1998)'
_computing_publication_material SHELXL97
_computing_structure_refinement 'SHELXL97 (Sheldrick, 1997)'
_computing_structure_solution 'SHELXS97 (Sheldrick, 1990)'
_diffrn_measured_fraction_theta_full 0.997
_diffrn_measured_fraction_theta_max 0.997
_diffrn_measurement_device 'Bruker SMART 1000'
_diffrn_measurement_method \w
_diffrn_radiation_type MoK\a
_diffrn_radiation_wavelength 0.71073
_diffrn_reflns_av_R_equivalents 0.0222
_diffrn_reflns_limit_h_max 3
_diffrn_reflns_limit_h_min -4
_diffrn_reflns_limit_k_max 16
_diffrn_reflns_limit_k_min -9
_diffrn_reflns_limit_l_max 13
_diffrn_reflns_limit_l_min -14
_diffrn_reflns_number 2660
_diffrn_reflns_theta_full 25.01
_diffrn_reflns_theta_max 25.01
_diffrn_standards_decay_% 0
_diffrn_standards_interval_count none
_diffrn_standards_number 0
_exptl_absorpt_coefficient_mu 0.149
_exptl_absorpt_correction_T_max 0.9828
_exptl_absorpt_correction_T_min 0.9565
_exptl_absorpt_correction_type multi-scan
_exptl_absorpt_process_details '[SAINT (Bruker 1998) and SADABS (Sheldrick, 1997)]'
_exptl_crystal_colour yellow
_exptl_crystal_density_diffrn 1.696
_exptl_crystal_density_meas ?
_exptl_crystal_description prism
_exptl_crystal_F_000 336
_exptl_crystal_size_max 0.30
_exptl_crystal_size_mid 0.20
_exptl_crystal_size_min 0.10
_refine_diff_density_max 0.219
_refine_diff_density_min -0.213
_refine_ls_extinction_method none
_refine_ls_goodness_of_fit_ref 1.152
_refine_ls_hydrogen_treatment constr
_refine_ls_number_parameters 209
_refine_ls_number_reflns 1187
_refine_ls_restrained_S_all 1.151
_refine_ls_R_factor_all 0.0437
_refine_ls_R_factor_gt 0.0333
_refine_ls_shift/su_max 0.000
_refine_ls_shift/su_mean 0.000
_refine_ls_structure_factor_coef Fsqd
_refine_ls_weighting_details 'calc w = 1/[\s^2^(Fo^2^)+(0.0716P)^2^] where P = (Fo^2^+2Fc^2^)/3'
_refine_ls_weighting_scheme calc
_refine_ls_wR_factor_gt 0.0845
_refine_ls_wR_factor_ref 0.1113
_reflns_number_gt 1019
_reflns_number_total 1187
_reflns_threshold_expression I>2\s(I)
_cod_data_source_file na6256.cif
_cod_data_source_block I
_cod_depositor_comments
;
The following automatic conversions were performed:
'_symmetry_cell_setting' value 'Monoclinic' changed to 'monoclinic'
according to '/home/saulius/struct/CIF-dictionaries/cif_core.dic'
dictionary named 'cif_core.dic' version 2.4.1 from 2010-06-29.

Automatic conversion script
Id: cif_fix_enum 1527 2010-12-29 10:47:43Z saulius 

The following automatic conversions were performed:

'_symmetry_cell_setting' value 'Monoclinic' changed to 'monoclinic'
according to /home/saulius/struct/CIF-dictionaries/cif_core.dic
dictionary named 'cif_core.dic' version 2.4.1 from 2010-06-29.

Automatic conversion script
Id: cif_fix_values 1715 2011-07-08 13:25:40Z adriana 

The following automatic conversions were performed:

'_exptl_crystal_density_meas' value 'not measured' was changed to '?'
- the value is perceived as not measured.

Automatic conversion script
Id: cif_fix_values 3008 2015-01-20 13:52:24Z robertas 
;
_cod_original_sg_symbol_Hall P_2yb
_cod_original_sg_symbol_H-M 'P 21'
_cod_database_code 2202752

loop_
_symmetry_equiv_pos_as_xyz
'x, y, z'
'-x, y+1/2, -z'

loop_
_atom_site_label
_atom_site_fract_x
_atom_site_fract_y
_atom_site_fract_z
_atom_site_U_iso_or_equiv
_atom_site_adp_type
_atom_site_calc_flag
_atom_site_refinement_flags
_atom_site_occupancy
_atom_site_disorder_assembly
_atom_site_disorder_group
_atom_site_type_symbol
C1 0.3398(12) 0.2336(3) 1.0354(3) 0.0327(10) Uani d . 1 . . C
H1A 0.5919 0.2226 1.0320 0.039 Uiso calc R 1 . . H
H1B 0.2628 0.2149 1.1081 0.039 Uiso calc R 1 . . H
C2 0.2669(11) 0.3381(3) 1.0186(3) 0.0281(9) Uani d . 1 . . C
C3 0.1264(12) 0.4065(3) 1.0835(3) 0.0340(10) Uani d . 1 . . C
H3A 0.0430 0.3981 1.1545 0.041 Uiso calc R 1 . . H
C4 0.2654(13) 0.4752(3) 0.9281(3) 0.0373(10) Uani d . 1 . . C
H4A 0.2952 0.5209 0.8732 0.045 Uiso calc R 1 . . H
C5 0.3166(11) 0.7037(3) 0.5575(3) 0.0297(9) Uani d . 1 . . C
C6 0.4439(11) 0.6288(3) 0.4952(3) 0.0308(9) Uani d . 1 . . C
H6A 0.4988 0.5700 0.5276 0.037 Uiso calc R 1 . . H
C7 0.4878(11) 0.6429(3) 0.3844(3) 0.0275(9) Uani d . 1 . . C
C8 0.4163(11) 0.7323(3) 0.3266(3) 0.0264(9) Uani d . 1 . . C
C9 0.2678(11) 0.8037(3) 0.3988(3) 0.0262(9) Uani d . 1 . . C
C10 0.2227(11) 0.7906(3) 0.5113(3) 0.0311(10) Uani d . 1 . . C
H10A 0.1310 0.8396 0.5544 0.037 Uiso calc R 1 . . H
N1 0.3532(10) 0.3835(3) 0.9216(3) 0.0324(8) Uani d . 1 . . N
H1C 0.4488 0.3564 0.8658 0.039 Uiso calc R 1 . . H
N2 0.1298(10) 0.4909(2) 1.0247(3) 0.0365(9) Uani d . 1 . . N
H2B 0.0545 0.5455 1.0479 0.044 Uiso calc R 1 . . H
N3 0.2819(11) 0.6919(3) 0.6759(3) 0.0436(10) Uani d . 1 . . N
N4 0.6127(11) 0.5596(2) 0.3215(3) 0.0361(9) Uani d . 1 . . N
N5 0.1571(9) 0.8965(2) 0.3559(3) 0.0318(8) Uani d . 1 . . N
O1 0.1655(9) 0.1752(2) 0.9549(2) 0.0419(8) Uani d . 1 . . O
H1 0.2452 0.1868 0.8939 0.063 Uiso calc R 1 . . H
O2 0.4681(9) 0.7443(2) 0.2259(2) 0.0380(8) Uani d . 1 . . O
O3 0.1231(13) 0.7532(3) 0.7278(3) 0.0662(12) Uani d . 1 . . O
O4 0.4120(12) 0.6201(3) 0.7189(3) 0.0609(11) Uani d . 1 . . O
O5 0.5193(13) 0.4799(3) 0.3528(3) 0.0673(12) Uani d . 1 . . O
O6 0.7978(12) 0.5722(3) 0.2423(3) 0.0575(10) Uani d . 1 . . O
O7 0.2442(12) 0.9219(3) 0.2643(3) 0.0574(11) Uani d . 1 . . O
O8 -0.0235(11) 0.9479(3) 0.4141(3) 0.0594(11) Uani d . 1 . . O

loop_
_atom_site_aniso_label
_atom_site_aniso_U_11
_atom_site_aniso_U_22
_atom_site_aniso_U_33
_atom_site_aniso_U_12
_atom_site_aniso_U_13
_atom_site_aniso_U_23
C1 0.038(2) 0.029(2) 0.031(2) 0.0042(19) 0.0034(18) 0.0016(17)
C2 0.028(2) 0.029(2) 0.028(2) -0.0028(17) 0.0030(17) 0.0009(17)
C3 0.039(3) 0.033(2) 0.029(2) -0.0037(18) 0.0075(18) -0.0021(17)
C4 0.051(3) 0.027(2) 0.033(2) -0.002(2) 0.003(2) 0.0004(19)
C5 0.037(2) 0.028(2) 0.0236(18) -0.0070(17) 0.0027(16) 0.0021(16)
C6 0.036(2) 0.027(2) 0.030(2) -0.0008(18) -0.0009(17) 0.0062(17)
C7 0.031(2) 0.027(2) 0.0248(19) 0.0015(16) 0.0039(17) -0.0022(16)
C8 0.032(2) 0.0231(19) 0.024(2) -0.0015(16) 0.0013(16) -0.0015(15)
C9 0.027(2) 0.025(2) 0.027(2) -0.0003(16) 0.0009(16) 0.0014(15)
C10 0.032(2) 0.031(2) 0.030(2) -0.0027(17) 0.0025(18) -0.0045(17)
N1 0.045(2) 0.0284(18) 0.0244(16) 0.0004(16) 0.0070(15) -0.0007(14)
N2 0.049(2) 0.0211(18) 0.039(2) 0.0016(16) 0.0028(17) -0.0071(15)
N3 0.062(3) 0.045(2) 0.0244(18) -0.013(2) 0.0029(17) 0.0004(18)
N4 0.054(2) 0.0246(19) 0.0296(19) 0.0084(17) -0.0011(16) -0.0004(16)
N5 0.038(2) 0.0253(18) 0.0321(18) 0.0036(16) 0.0025(15) -0.0015(15)
O1 0.067(2) 0.0265(16) 0.0321(16) -0.0129(15) 0.0119(15) -0.0015(12)
O2 0.059(2) 0.0314(16) 0.0241(14) 0.0089(14) 0.0132(13) 0.0045(12)
O3 0.104(3) 0.065(3) 0.0309(18) 0.008(2) 0.0249(19) -0.0064(17)
O4 0.107(3) 0.049(2) 0.0266(17) -0.004(2) -0.0059(19) 0.0104(15)
O5 0.112(4) 0.0272(19) 0.063(2) -0.001(2) 0.020(2) 0.0025(17)
O6 0.088(3) 0.044(2) 0.0411(18) 0.0215(18) 0.0267(19) 0.0034(16)
O7 0.098(3) 0.039(2) 0.0366(18) 0.0216(19) 0.0176(18) 0.0097(15)
O8 0.078(3) 0.044(2) 0.058(2) 0.0309(19) 0.024(2) 0.0045(17)

loop_
_atom_type_symbol
_atom_type_description
_atom_type_scat_dispersion_real
_atom_type_scat_dispersion_imag
_atom_type_scat_source
C C 0.0033 0.0016 'International Tables Vol C Tables 4.2.6.8 and 6.1.1.4'
H H 0.0000 0.0000 'International Tables Vol C Tables 4.2.6.8 and 6.1.1.4'
N N 0.0061 0.0033 'International Tables Vol C Tables 4.2.6.8 and 6.1.1.4'
O O 0.0106 0.0060 'International Tables Vol C Tables 4.2.6.8 and 6.1.1.4'

loop_
_geom_angle_atom_site_label_1
_geom_angle_atom_site_label_2
_geom_angle_atom_site_label_3
_geom_angle
_geom_angle_publ_flag
N2 C4 N1 108.6(4) ?
N2 C4 H4A 125.7 ?
N1 C4 H4A 125.7 ?
C2 C3 N2 107.0(4) ?
C2 C3 H3A 126.5 ?
N2 C3 H3A 126.5 ?
C3 C2 N1 106.1(4) ?
C3 C2 C1 132.9(4) ?
N1 C2 C1 121.1(4) ?
O1 C1 C2 112.3(4) ?
O1 C1 H1A 109.2 ?
C2 C1 H1A 109.2 ?
O1 C1 H1B 109.2 ?
C2 C1 H1B 109.2 ?
H1A C1 H1B 107.9 ?
C6 C5 C10 122.0(4) ?
C6 C5 N3 119.7(4) ?
C10 C5 N3 118.3(4) ?
C7 C6 C5 118.6(4) ?
C7 C6 H6A 120.7 ?
C5 C6 H6A 120.7 ?
C6 C7 C8 124.9(4) ?
C6 C7 N4 116.2(3) ?
C8 C7 N4 118.9(3) ?
O2 C8 C9 124.7(4) ?
O2 C8 C7 123.7(4) ?
C9 C8 C7 111.6(3) ?
C10 C9 C8 124.1(4) ?
C10 C9 N5 115.4(4) ?
C8 C9 N5 120.4(3) ?
C5 C10 C9 118.7(4) ?
C5 C10 H10A 120.7 ?
C9 C10 H10A 120.7 ?
C4 N1 C2 109.1(4) yes
C4 N1 H1C 125.4 ?
C2 N1 H1C 125.4 ?
C4 N2 C3 109.3(4) yes
C4 N2 H2B 125.4 ?
C3 N2 H2B 125.4 ?
O3 N3 O4 123.2(4) yes
O3 N3 C5 118.8(4) ?
O4 N3 C5 118.0(4) ?
O6 N4 O5 123.4(4) yes
O6 N4 C7 119.6(4) ?
O5 N4 C7 117.1(4) ?
O7 N5 O8 121.4(4) yes
O7 N5 C9 120.3(3) ?
O8 N5 C9 118.3(3) ?
C1 O1 H1 109.5 ?

loop_
_geom_bond_atom_site_label_1
_geom_bond_atom_site_label_2
_geom_bond_site_symmetry_2
_geom_bond_distance
_geom_bond_publ_flag
C4 N2 . 1.306(6) yes
C4 N1 . 1.322(6) yes
C4 H4A . 0.9300 ?
C3 C2 . 1.350(6) yes
C3 N2 . 1.375(6) yes
C3 H3A . 0.9300 ?
C2 N1 . 1.379(5) yes
C2 C1 . 1.494(6) yes
C1 O1 . 1.426(6) yes
C1 H1A . 0.9700 ?
C1 H1B . 0.9700 ?
C5 C6 . 1.379(6) ?
C5 C10 . 1.379(6) ?
C5 N3 . 1.456(4) yes
C6 C7 . 1.373(4) ?
C6 H6A . 0.9300 ?
C7 C8 . 1.452(6) ?
C7 N4 . 1.470(6) yes
C8 O2 . 1.252(5) yes
C8 C9 . 1.445(5) ?
C9 C10 . 1.390(6) ?
C9 N5 . 1.453(6) yes
C10 H10A . 0.9300 ?
N1 H1C . 0.8600 ?
N2 H2B . 0.8600 ?
N3 O4 . 1.224(6) yes
N3 O3 . 1.228(6) yes
N4 O6 . 1.211(5) yes
N4 O5 . 1.226(6) yes
N5 O7 . 1.217(4) yes
N5 O8 . 1.223(5) yes
O1 H1 . 0.8200 ?

loop_
_geom_hbond_atom_site_label_D
_geom_hbond_atom_site_label_H
_geom_hbond_atom_site_label_A
_geom_hbond_site_symmetry_A
_geom_hbond_distance_DH
_geom_hbond_distance_HA
_geom_hbond_distance_DA
_geom_hbond_angle_DHA
_geom_hbond_publ_flag
C4 H4A O4 1_555 0.93 2.37 3.294(5) 172 yes
O1 H1 O2 2_646 0.82 2.00 2.787(4) 162 yes
O1 H1 O6 2_646 0.82 2.30 2.797(4) 120 yes
N1 H1C O2 2_646 0.86 1.95 2.730(5) 151 yes
N1 H1C O7 2_646 0.86 2.18 2.796(4) 129 yes
C3 H3A O3 2_547 0.93 2.56 3.280(4) 135 yes
C1 H1B O3 2_547 0.97 2.55 3.402(5) 147 yes
N2 H2B O1 2_557 0.86 1.99 2.811(5) 160 yes
C1 H1A O1 1_655 0.97 2.47 3.393(5) 159 yes

loop_
_geom_torsion_atom_site_label_1
_geom_torsion_atom_site_label_2
_geom_torsion_atom_site_label_3
_geom_torsion_atom_site_label_4
_geom_torsion
N2 C3 C2 N1 0.2(5)
N2 C3 C2 C1 179.0(4)
C3 C2 C1 O1 122.2(5)
N1 C2 C1 O1 -59.2(5)
C10 C5 C6 C7 2.0(6)
N3 C5 C6 C7 -177.4(4)
C5 C6 C7 C8 1.2(6)
C5 C6 C7 N4 -178.0(4)
C6 C7 C8 O2 177.8(4)
N4 C7 C8 O2 -3.0(6)
C6 C7 C8 C9 -4.1(6)
N4 C7 C8 C9 175.1(3)
O2 C8 C9 C10 -177.7(4)
C7 C8 C9 C10 4.3(6)
O2 C8 C9 N5 1.7(6)
C7 C8 C9 N5 -176.3(4)
C6 C5 C10 C9 -1.9(6)
N3 C5 C10 C9 177.6(4)
C8 C9 C10 C5 -1.6(6)
N5 C9 C10 C5 178.9(4)
N2 C4 N1 C2 0.5(5)
C3 C2 N1 C4 -0.4(5)
C1 C2 N1 C4 -179.4(4)
N1 C4 N2 C3 -0.4(5)
C2 C3 N2 C4 0.1(5)
C6 C5 N3 O3 -169.7(4)
C10 C5 N3 O3 10.8(6)
C6 C5 N3 O4 9.7(6)
C10 C5 N3 O4 -169.7(4)
C6 C7 N4 O6 -147.9(4)
C8 C7 N4 O6 32.9(6)
C6 C7 N4 O5 32.5(6)
C8 C7 N4 O5 -146.8(4)
C10 C9 N5 O7 166.3(4)
C8 C9 N5 O7 -13.2(6)
C10 C9 N5 O8 -13.5(6)
C8 C9 N5 O8 167.0(4)

loop_
_cod_related_entry_id
_cod_related_entry_database
_cod_related_entry_code
1 ChemSpider 72713
